data_7702396
loop_
_publ_author_name
'Connolly, Julie'
'Genge, Anthony R. J.'
'Levason, William'
'Orchard, Simon D.'
'Pope, Simon J. A.'
'Reid, Gillian'

_publ_contact_author
;
    Dr G. Reid
    Department of Chemistry
    University of Southampton
    Highfield
    Southampton
    SO17 1BJ
;
_publ_section_title
;
 Cationic manganese(I) tricarbonyl complexes with group 15 and 16 donor
 ligands: synthesis, multinuclear NMR spectroscopy and crystal structures
;
_journal_issue 14
_journal_name_full 'Journal of the Chemical Society, Dalton Transactions'
_journal_page_first 2343
_journal_paper_doi 10.1039/a902820j
_journal_year 1999
_chemical_compound_source 'diffusion of pet ether into CHCl~3~ soln'
_chemical_formula_structural '[Mn(CO)~3~{MeC(CH~2~SeMe)~3~}]CF~3~SO~3~'
_chemical_formula_sum 'C12 H18 F3 Mn O6 S Se3'
_chemical_formula_weight 639.14
_space_group_IT_number 2
_space_group_name_Hall '-P 1'
_space_group_name_H-M_alt 'P -1'
_symmetry_cell_setting triclinic
_symmetry_Int_Tables_number 2
_symmetry_space_group_name_H-M 'P -1'
_audit_creation_date 'Mon Jan 25 14:18:04 1999'
_audit_creation_method 'from TEXRAY.INF file'
_cell_angle_alpha 100.15(3)
_cell_angle_beta 94.76(4)
_cell_angle_gamma 80.92(3)
_cell_formula_units_Z 2
_cell_length_a 9.403(3)
_cell_length_b 12.139(5)
_cell_length_c 9.124(4)
_cell_measurement_reflns_used 20
_cell_measurement_temperature 150.0
_cell_volume 1010.7(7)
_computing_cell_refinement 'MSC/AFC Diffractometer Control'
_computing_data_collection 'MSC/AFC Diffractometer Control'
_computing_data_reduction teXsan
_computing_publication_material teXsan
_computing_structure_refinement teXsan
_computing_structure_solution 'DIRDIF92 (PATTY)'
_diffrn_ambient_temperature 150.0
_diffrn_measurement_device AFC7S
_diffrn_measurement_method 'omega/2-theta scans'
_diffrn_orient_matrix_UB_11 0.10442
_diffrn_orient_matrix_UB_12 -0.03062
_diffrn_orient_matrix_UB_13 -0.01087
_diffrn_orient_matrix_UB_21 -0.01588
_diffrn_orient_matrix_UB_22 -0.00931
_diffrn_orient_matrix_UB_23 -0.11097
_diffrn_orient_matrix_UB_31 0.02193
_diffrn_orient_matrix_UB_32 0.07831
_diffrn_orient_matrix_UB_33 0.00253
_diffrn_radiation_monochromator graphite
_diffrn_radiation_source 'X-ray tube'
_diffrn_radiation_type MoKalpha
_diffrn_radiation_wavelength 0.71073
_diffrn_reflns_av_R_equivalents 0.0295
_diffrn_reflns_limit_h_max 11
_diffrn_reflns_limit_h_min 0
_diffrn_reflns_limit_k_max 14
_diffrn_reflns_limit_k_min -14
_diffrn_reflns_limit_l_max 10
_diffrn_reflns_limit_l_min -10
_diffrn_reflns_number 3800
_diffrn_standards_decay_% -5.39
_diffrn_standards_interval_count 150
_diffrn_standards_number 3
_exptl_absorpt_coefficient_mu 6.127
_exptl_absorpt_correction_T_max 1.000
_exptl_absorpt_correction_T_min 0.419
_exptl_absorpt_correction_type empirical
_exptl_absorpt_process_details psi-scan
_exptl_crystal_colour yellow
_exptl_crystal_density_diffrn 2.100
_exptl_crystal_density_meas ?
_exptl_crystal_description plate
_exptl_crystal_F_000 616.00
_exptl_crystal_size_max 0.250
_exptl_crystal_size_mid 0.150
_exptl_crystal_size_min 0.050
_refine_diff_density_max 1.15
_refine_diff_density_min -0.78
_refine_ls_extinction_method none
_refine_ls_goodness_of_fit_obs 1.715
_refine_ls_hydrogen_treatment noref
_refine_ls_matrix_type full
_refine_ls_number_parameters 235
_refine_ls_number_reflns 2538
_refine_ls_number_restraints 0
_refine_ls_R_factor_obs 0.0384
_refine_ls_shift/esd_max 0.0000
_refine_ls_structure_factor_coef F
_refine_ls_weighting_scheme sigma
_refine_ls_wR_factor_obs 0.0417
_reflns_number_observed 2538
_reflns_number_total 3563
_reflns_observed_criterion 2.00
_cod_data_source_file 902820j.txt
_cod_data_source_block sdose3
_cod_depositor_comments
;
The following automatic conversions were performed:

data item '_exptl_crystal_density_meas' value 'not measured' was
changed to '?' -- the value is perceived as not measured.

Automatic conversion script
Id: cif_fix_values 6909 2019-04-08 15:41:33Z antanas 
;
_cod_original_cell_volume 1010.5(7)
_cod_original_sg_symbol_H-M 'P -1       '
_cod_original_formula_sum 'C12 H18 F3 Mn O6 S Se3 '
_cod_database_code 7702396
_cell_measurement_2theta_min 22.3
_cell_measurement_2theta_max 31.1
_diffrn_reflns_2theta_max 25.05

loop_
_symmetry_equiv_pos_as_xyz
'   +x,   +y,   +z'
'   -x,   -y,   -z'

loop_
_atom_site_aniso_label
_atom_site_aniso_U_11
_atom_site_aniso_U_22
_atom_site_aniso_U_33
_atom_site_aniso_U_12
_atom_site_aniso_U_13
_atom_site_aniso_U_23
Se(1) 0.0222(4) 0.0291(4) 0.0187(4) -0.0078(3) 0.0026(3) 0.0058(3)
Se(2) 0.0203(4) 0.0303(4) 0.0310(5) -0.0050(3) -0.0020(3) 0.0067(4)
Se(3) 0.0225(4) 0.0255(4) 0.0158(4) -0.0052(3) 0.0015(3) 0.0049(3)
Mn(1) 0.0233(6) 0.0267(6) 0.0147(6) -0.0087(5) 0.0008(4) 0.0029(5)
S(1) 0.035(1) 0.027(1) 0.022(1) -0.0012(8) 0.0001(8) 0.0025(9)
F(1) 0.090(4) 0.047(3) 0.034(3) -0.029(3) 0.014(3) -0.014(3)
F(2) 0.056(3) 0.076(4) 0.051(4) -0.024(3) 0.020(3) 0.004(3)
F(3) 0.096(5) 0.064(4) 0.031(3) -0.014(3) -0.007(3) 0.019(3)
O(1) 0.038(3) 0.049(4) 0.031(4) -0.025(3) -0.002(3) 0.007(3)
O(2) 0.049(4) 0.035(4) 0.053(4) 0.000(3) 0.027(3) 0.004(3)
O(3) 0.050(4) 0.083(5) 0.018(3) -0.029(3) -0.007(3) 0.021(3)
O(4) 0.031(3) 0.055(4) 0.051(4) 0.000(3) 0.008(3) 0.009(3)
O(5) 0.046(3) 0.035(3) 0.029(3) 0.003(3) -0.005(3) 0.011(3)
O(6) 0.071(4) 0.026(3) 0.035(4) -0.010(3) -0.006(3) 0.000(3)
C(1) 0.030(4) 0.037(5) 0.018(4) -0.007(4) -0.003(3) 0.007(4)
C(2) 0.039(5) 0.035(5) 0.017(4) -0.014(4) 0.006(3) -0.002(4)
C(3) 0.031(4) 0.044(5) 0.028(5) -0.017(4) -0.004(4) 0.009(4)
C(4) 0.036(5) 0.035(5) 0.025(5) -0.009(4) 0.008(4) -0.012(4)
C(5) 0.033(4) 0.027(4) 0.017(4) -0.011(3) 0.002(3) 0.000(3)
C(6) 0.025(4) 0.027(4) 0.021(4) -0.009(3) 0.005(3) 0.002(3)
C(7) 0.027(4) 0.031(4) 0.036(5) -0.004(3) 0.010(4) -0.009(4)
C(8) 0.043(4) 0.024(4) 0.010(4) -0.019(3) 0.001(3) 0.002(3)
C(9) 0.025(4) 0.035(5) 0.037(5) -0.001(3) 0.003(4) 0.000(4)
C(10) 0.040(5) 0.038(5) 0.043(6) -0.004(4) -0.008(4) 0.019(4)
C(11) 0.037(5) 0.034(5) 0.021(4) -0.014(4) 0.007(3) -0.003(4)
C(12) 0.055(6) 0.037(5) 0.029(5) -0.018(4) 0.001(4) 0.002(4)

loop_
_atom_site_label
_atom_site_fract_x
_atom_site_fract_y
_atom_site_fract_z
_atom_site_U_iso_or_equiv
_atom_site_thermal_displace_type
Se(1) 0.55369(7) 0.74509(6) 0.75977(8) 0.0226(2) Uij
Se(2) 0.91974(8) 0.70452(7) 0.70951(9) 0.0271(2) Uij
Se(3) 0.68305(7) 0.90145(6) 0.53295(8) 0.0209(2) Uij
Mn(1) 0.7404(1) 0.87013(9) 0.7905(1) 0.0211(3) Uij
S(1) 0.7988(2) 0.2885(2) 0.7195(2) 0.0288(5) Uij
F(1) 0.7630(6) 0.4162(4) 0.9818(6) 0.056(2) Uij
F(2) 0.5957(6) 0.3131(5) 0.9073(6) 0.059(2) Uij
F(3) 0.8044(6) 0.2367(5) 0.9877(6) 0.063(2) Uij
O(1) 0.9864(6) 1.0005(5) 0.8314(6) 0.038(2) Uij
O(2) 0.5368(6) 1.0770(5) 0.8872(7) 0.046(2) Uij
O(3) 0.7836(6) 0.8338(6) 1.1020(6) 0.047(2) Uij
O(4) 0.9498(6) 0.2984(5) 0.7435(7) 0.046(2) Uij
O(5) 0.7133(6) 0.3782(4) 0.6525(6) 0.037(2) Uij
O(6) 0.7662(6) 0.1765(4) 0.6616(7) 0.045(2) Uij
C(1) 0.8892(8) 0.9523(7) 0.8145(8) 0.028(2) Uij
C(2) 0.6154(8) 0.9953(7) 0.8474(8) 0.030(2) Uij
C(3) 0.7695(8) 0.8468(7) 0.9813(9) 0.033(2) Uij
C(4) 0.6709(8) 0.5506(7) 0.3301(9) 0.033(2) Uij
C(5) 0.6908(8) 0.6459(6) 0.4656(8) 0.025(2) Uij
C(6) 0.5850(7) 0.6320(6) 0.5760(8) 0.024(2) Uij
C(7) 0.8492(8) 0.6198(6) 0.5196(9) 0.032(2) Uij
C(8) 0.6515(8) 0.7571(6) 0.4053(8) 0.024(2) Uij
C(9) 0.3728(8) 0.8301(7) 0.6967(9) 0.033(2) Uij
C(10) 0.9046(9) 0.5947(7) 0.837(1) 0.039(3) Uij
C(11) 0.8642(8) 0.9218(6) 0.4630(9) 0.030(2) Uij
C(12) 0.7383(10) 0.3140(7) 0.9090(10) 0.039(3) Uij
H(1) 0.7251 0.5580 0.2383 0.0447 Uiso
H(2) 0.7192 0.4745 0.3672 0.0447 Uiso
H(3) 0.5767 0.5616 0.2796 0.0380 Uiso
H(4) 0.6089 0.5570 0.5998 0.0380 Uiso
H(5) 0.4748 0.6420 0.5329 0.0447 Uiso
H(6) 0.9102 0.6323 0.4415 0.0447 Uiso
H(7) 0.8751 0.5403 0.5243 0.0447 Uiso
H(8) 0.6951 0.7691 0.3188 0.0380 Uiso
H(9) 0.5284 0.7665 0.3685 0.0447 Uiso
H(10) 0.3847 0.8628 0.6108 0.0389 Uiso
H(11) 0.2995 0.7832 0.6727 0.0389 Uiso
H(12) 0.3404 0.8913 0.7747 0.0389 Uiso
H(13) 0.9355 0.6218 0.9389 0.0463 Uiso
H(14) 0.8069 0.5811 0.8373 0.0463 Uiso
H(15) 0.9634 0.5242 0.8052 0.0463 Uiso
H(16) 0.8546 0.9263 0.3585 0.0349 Uiso
H(17) 0.9377 0.8601 0.4775 0.0349 Uiso
H(18) 0.8955 0.9903 0.5152 0.0349 Uiso

loop_
_atom_type_symbol
_atom_type_oxidation_number
_atom_type_number_in_cell
_atom_type_scat_dispersion_real
_atom_type_scat_dispersion_imag
_atom_type_scat_source
C 0 24 0.003 0.002 'International Tables'
H 0 36 0.000 0.000 'International Tables'
O 0 12 0.011 0.006 'International Tables'
Se 0 6 -0.093 2.226 'International Tables'
F 0 6 0.017 0.010 'International Tables'
S 0 2 0.125 0.123 'International Tables'
Mn 0 2 0.337 0.728 'International Tables'

loop_
_geom_angle_atom_site_label_1
_geom_angle_atom_site_label_2
_geom_angle_atom_site_label_3
_geom_angle
_geom_angle_publ_flag
Mn(1) Se(1) C(6) 109.1(2) yes
Mn(1) Se(1) C(9) 107.9(2) yes
C(6) Se(1) C(9) 98.9(3) yes
Mn(1) Se(2) C(7) 109.5(2) yes
Mn(1) Se(2) C(10) 106.2(3) yes
C(7) Se(2) C(10) 98.1(4) yes
Mn(1) Se(3) C(8) 109.4(2) yes
Mn(1) Se(3) C(11) 104.7(2) yes
C(8) Se(3) C(11) 100.2(3) yes
Se(1) Mn(1) Se(2) 89.19(5) yes
Se(1) Mn(1) Se(3) 89.18(4) yes
Se(1) Mn(1) C(1) 175.3(2) yes
Se(1) Mn(1) C(2) 93.5(2) yes
Se(1) Mn(1) C(3) 87.6(2) yes
Se(2) Mn(1) Se(3) 91.45(4) yes
Se(2) Mn(1) C(1) 86.5(2) yes
Se(2) Mn(1) C(2) 177.2(2) yes
Se(2) Mn(1) C(3) 90.8(3) yes
Se(3) Mn(1) C(1) 92.7(2) yes
Se(3) Mn(1) C(2) 87.7(2) yes
Se(3) Mn(1) C(3) 176.0(2) yes
C(1) Mn(1) C(2) 90.9(3) yes
C(1) Mn(1) C(3) 90.7(3) yes
C(2) Mn(1) C(3) 90.2(4) yes
O(4) S(1) O(5) 114.4(4) yes
O(4) S(1) O(6) 115.5(4) yes
O(4) S(1) C(12) 102.6(4) yes
O(5) S(1) O(6) 115.3(3) yes
O(5) S(1) C(12) 103.4(4) yes
O(6) S(1) C(12) 103.0(4) yes
Mn(1) C(1) O(1) 177.3(7) yes
Mn(1) C(2) O(2) 178.3(7) yes
Mn(1) C(3) O(3) 177.8(7) yes
C(4) C(5) C(6) 104.6(6) yes
C(4) C(5) C(7) 104.4(6) yes
C(4) C(5) C(8) 105.9(6) yes
C(6) C(5) C(7) 113.6(6) yes
C(6) C(5) C(8) 112.5(6) yes
C(7) C(5) C(8) 114.7(6) yes
Se(1) C(6) C(5) 120.1(5) yes
Se(2) C(7) C(5) 119.6(5) yes
Se(3) C(8) C(5) 120.2(5) yes
S(1) C(12) F(1) 111.1(6) yes
S(1) C(12) F(2) 110.7(6) yes
S(1) C(12) F(3) 111.9(6) yes
F(1) C(12) F(2) 106.8(7) yes
F(1) C(12) F(3) 108.0(7) yes
F(2) C(12) F(3) 108.2(7) yes

loop_
_geom_bond_atom_site_label_1
_geom_bond_atom_site_label_2
_geom_bond_distance
_geom_bond_publ_flag
Se(1) Mn(1) 2.464(1) yes
Se(1) C(6) 1.981(7) yes
Se(1) C(9) 1.945(7) yes
Se(2) Mn(1) 2.459(1) yes
Se(2) C(7) 1.974(8) yes
Se(2) C(10) 1.946(8) yes
Se(3) Mn(1) 2.449(1) yes
Se(3) C(8) 1.975(7) yes
Se(3) C(11) 1.934(7) yes
Mn(1) C(1) 1.821(8) yes
Mn(1) C(2) 1.793(8) yes
Mn(1) C(3) 1.804(8) yes
S(1) O(4) 1.439(6) yes
S(1) O(5) 1.443(5) yes
S(1) O(6) 1.440(6) yes
S(1) C(12) 1.824(9) yes
F(1) C(12) 1.344(9) yes
F(2) C(12) 1.342(9) yes
F(3) C(12) 1.327(10) yes
O(1) C(1) 1.147(8) yes
O(2) C(2) 1.161(9) yes
O(3) C(3) 1.134(9) yes
C(4) C(5) 1.558(10) yes
C(5) C(6) 1.521(10) yes
C(5) C(7) 1.532(10) yes
C(5) C(8) 1.527(10) yes
